data_7019002
loop_
_publ_author_name
'Li, Xinfa'
'Huang, Yuanbiao'
'Cao, Rong'

_publ_section_title
;
 A family of three-dimensional 3d--4f and 4d--4f heterometallic
 coordination polymers based on mixed isonicotinate and 2-sulfobenzoate
 ligands: syntheses, structures and photoluminescent properties
;
_journal_issue 20
_journal_name_full 'Dalton Transactions'
_journal_page_first 6195
_journal_paper_doi 10.1039/c2dt30268c
_journal_volume 41
_journal_year 2012
_chemical_formula_moiety 'C19 H14 Cu N2 O10 S Sm'
_chemical_formula_sum 'C19 H14 Cu N2 O10 S Sm'
_chemical_formula_weight 676.27
_chemical_name_systematic
;
?
;
_space_group_IT_number 14
_symmetry_cell_setting monoclinic
_symmetry_space_group_name_Hall '-P 2yn'
_symmetry_space_group_name_H-M 'P 1 21/n 1'
_atom_sites_solution_hydrogens geom
_atom_sites_solution_primary direct
_atom_sites_solution_secondary difmap
_audit_creation_method SHELXL-97
_cell_angle_alpha 90.00
_cell_angle_beta 101.346(3)
_cell_angle_gamma 90.00
_cell_formula_units_Z 4
_cell_length_a 9.4578(3)
_cell_length_b 13.4794(4)
_cell_length_c 17.0208(6)
_cell_measurement_reflns_used 3907
_cell_measurement_temperature 293(2)
_cell_measurement_theta_max 29.1513
_cell_measurement_theta_min 2.6607
_cell_volume 2127.50(12)
_computing_cell_refinement
;
CrysAlisPro, Agilent Technologies,
Version 1.171.34.49 (release 20-01-2011 CrysAlis171 .NET)
(compiled Jan 20 2011,15:58:25)
;
_computing_data_collection
;
CrysAlisPro, Agilent Technologies,
Version 1.171.34.49 (release 20-01-2011 CrysAlis171 .NET)
(compiled Jan 20 2011,15:58:25)
;
_computing_data_reduction
;
CrysAlisPro, Agilent Technologies,
Version 1.171.34.49 (release 20-01-2011 CrysAlis171 .NET)
(compiled Jan 20 2011,15:58:25)
;
_computing_molecular_graphics 'Bruker SHELXTL'
_computing_publication_material 'Bruker SHELXTL'
_computing_structure_refinement 'SHELXL-97 (Sheldrick, 1997)'
_computing_structure_solution 'SHELXS-97 (Sheldrick, 1990)'
_diffrn_ambient_temperature 293(2)
_diffrn_detector_area_resol_mean 16.2083
_diffrn_measured_fraction_theta_full 0.991
_diffrn_measured_fraction_theta_max 0.991
_diffrn_measurement_device_type 'Xcalibur, Eos'
_diffrn_measurement_method '\w scans'
_diffrn_radiation_monochromator graphite
_diffrn_radiation_source 'fine-focus sealed tube'
_diffrn_radiation_type MoK\a
_diffrn_radiation_wavelength 0.71073
_diffrn_reflns_av_R_equivalents 0.0271
_diffrn_reflns_av_sigmaI/netI 0.0419
_diffrn_reflns_limit_h_max 11
_diffrn_reflns_limit_h_min -11
_diffrn_reflns_limit_k_max 13
_diffrn_reflns_limit_k_min -17
_diffrn_reflns_limit_l_max 21
_diffrn_reflns_limit_l_min -12
_diffrn_reflns_number 9362
_diffrn_reflns_theta_full 26.75
_diffrn_reflns_theta_max 26.75
_diffrn_reflns_theta_min 2.67
_diffrn_standards_interval_count none
_diffrn_standards_interval_time none
_exptl_absorpt_coefficient_mu 3.893
_exptl_absorpt_correction_T_max 0.4314
_exptl_absorpt_correction_T_min 0.1660
_exptl_absorpt_correction_type multi-scan
_exptl_absorpt_process_details
;
CrysAlisPro, Agilent Technologies,
Version 1.171.34.49.
Empirical absorption correction using spherical harmonics,
implemented in SCALE3 ABSPACK scaling algorithm.
;
_exptl_crystal_colour Orange
_exptl_crystal_density_diffrn 2.111
_exptl_crystal_density_method 'not measured'
_exptl_crystal_description block-shaped
_exptl_crystal_F_000 1316
_exptl_crystal_size_max 0.72
_exptl_crystal_size_mid 0.42
_exptl_crystal_size_min 0.22
_refine_diff_density_max 1.190
_refine_diff_density_min -0.921
_refine_diff_density_rms 0.125
_refine_ls_extinction_coef 0.00437(18)
_refine_ls_extinction_expression Fc^*^=kFc[1+0.001xFc^2^\l^3^/sin(2\q)]^-1/4^
_refine_ls_extinction_method SHELXL
_refine_ls_goodness_of_fit_ref 1.006
_refine_ls_hydrogen_treatment constr
_refine_ls_matrix_type full
_refine_ls_number_parameters 308
_refine_ls_number_reflns 4478
_refine_ls_number_restraints 0
_refine_ls_restrained_S_all 1.006
_refine_ls_R_factor_all 0.0335
_refine_ls_R_factor_gt 0.0275
_refine_ls_shift/su_max 0.002
_refine_ls_shift/su_mean 0.000
_refine_ls_structure_factor_coef Fsqd
_refine_ls_weighting_details 'calc w=1/[\s^2^(Fo^2^)+(0.0270P)^2^+3.7000P] where P=(Fo^2^+2Fc^2^)/3'
_refine_ls_weighting_scheme calc
_refine_ls_wR_factor_gt 0.0628
_refine_ls_wR_factor_ref 0.0661
_reflns_number_gt 3976
_reflns_number_total 4478
_reflns_threshold_expression >2sigma(I)
_cod_data_source_file c2dt30268c.txt
_cod_data_source_block 14-Sm
_cod_depositor_comments
;
The following automatic conversions were performed:

'_symmetry_cell_setting' value 'Monoclinic' changed to 'monoclinic'
according to /home/saulius/struct/CIF-dictionaries/cif_core.dic
dictionary named 'cif_core.dic' version 2.4.1 from 2010-06-29.

Automatic conversion script
Id: cif_fix_values 1715 2011-07-08 13:25:40Z adriana 
;
_cod_original_sg_symbol_H-M P2(1)/n
_cod_database_code 7019002

loop_
_symmetry_equiv_pos_as_xyz
'x, y, z'
'-x+1/2, y+1/2, -z+1/2'
'-x, -y, -z'
'x-1/2, -y-1/2, z-1/2'

loop_
_atom_site_label
_atom_site_type_symbol
_atom_site_fract_x
_atom_site_fract_y
_atom_site_fract_z
_atom_site_U_iso_or_equiv
_atom_site_adp_type
_atom_site_occupancy
_atom_site_symmetry_multiplicity
_atom_site_calc_flag
_atom_site_refinement_flags
Sm1 Sm 0.714198(18) 0.965086(13) 0.502268(10) 0.01001(8) Uani 1 1 d .
Cu1 Cu 0.71503(6) 0.63980(4) 0.48121(3) 0.03028(15) Uani 1 1 d .
S1 S 0.18131(10) 0.78383(8) 0.42190(7) 0.0270(3) Uani 1 1 d .
O1 O 0.4532(3) 0.90224(18) 0.50419(15) 0.0162(5) Uani 1 1 d .
O2 O 0.6218(3) 0.78873(19) 0.52656(17) 0.0216(6) Uani 1 1 d .
O3 O 0.1635(3) 0.8905(2) 0.42617(17) 0.0261(7) Uani 1 1 d .
O4 O 0.2874(3) 0.7539(3) 0.3767(2) 0.0397(8) Uani 1 1 d .
O5 O 0.0423(3) 0.7367(3) 0.3969(2) 0.0492(10) Uani 1 1 d .
O6 O 0.5604(3) 0.9558(2) 0.36805(15) 0.0232(6) Uani 1 1 d .
O7 O 0.3477(3) 1.0324(2) 0.36412(15) 0.0196(6) Uani 1 1 d .
O8 O 0.4273(3) 0.5995(2) 0.07848(15) 0.0186(6) Uani 1 1 d .
O9 O 0.6512(3) 0.5474(2) 0.08188(17) 0.0278(7) Uani 1 1 d .
O10 O 0.7968(3) 0.8375(2) 0.41373(18) 0.0334(7) Uani 1 1 d .
H10B H 0.8874 0.8413 0.4164 0.050 Uiso 1 1 d R
H10C H 0.7540 0.8449 0.3653 0.050 Uiso 1 1 d R
N1 N 0.2983(4) 0.8979(3) 0.08893(18) 0.0215(7) Uani 1 1 d .
N2 N 0.6606(4) 0.6221(2) 0.36860(19) 0.0212(7) Uani 1 1 d .
C1 C 0.4943(4) 0.8160(3) 0.5263(2) 0.0165(8) Uani 1 1 d .
C2 C 0.3922(5) 0.7500(3) 0.5583(3) 0.0262(10) Uani 1 1 d .
C3 C 0.2477(5) 0.7374(3) 0.5208(3) 0.0278(10) Uani 1 1 d .
C4 C 0.1562(6) 0.6821(4) 0.5576(4) 0.0477(15) Uani 1 1 d .
H4A H 0.0604 0.6733 0.5326 0.057 Uiso 1 1 calc R
C5 C 0.2074(7) 0.6399(4) 0.6319(4) 0.065(2) Uani 1 1 d .
H5A H 0.1448 0.6042 0.6570 0.078 Uiso 1 1 calc R
C6 C 0.3509(7) 0.6502(5) 0.6695(4) 0.066(2) Uani 1 1 d .
H6A H 0.3848 0.6205 0.7190 0.079 Uiso 1 1 calc R
C7 C 0.4440(6) 0.7056(4) 0.6322(3) 0.0433(13) Uani 1 1 d .
H7A H 0.5404 0.7128 0.6568 0.052 Uiso 1 1 calc R
C8 C 0.4364(4) 0.9841(3) 0.3345(2) 0.0152(8) Uani 1 1 d .
C9 C 0.3901(4) 0.9550(3) 0.2478(2) 0.0159(8) Uani 1 1 d .
C10 C 0.3876(4) 0.8562(3) 0.2255(2) 0.0231(9) Uani 1 1 d .
H10A H 0.4181 0.8074 0.2637 0.028 Uiso 1 1 calc R
C11 C 0.3400(5) 0.8307(3) 0.1467(2) 0.0235(9) Uani 1 1 d .
H11A H 0.3366 0.7638 0.1328 0.028 Uiso 1 1 calc R
C12 C 0.3051(5) 0.9936(3) 0.1104(2) 0.0269(10) Uani 1 1 d .
H12A H 0.2793 1.0412 0.0706 0.032 Uiso 1 1 calc R
C13 C 0.3483(5) 1.0251(3) 0.1882(2) 0.0247(9) Uani 1 1 d .
H13A H 0.3495 1.0923 0.2006 0.030 Uiso 1 1 calc R
C14 C 0.5536(4) 0.5782(3) 0.1134(2) 0.0144(7) Uani 1 1 d .
C15 C 0.5893(4) 0.5936(3) 0.2033(2) 0.0146(7) Uani 1 1 d .
C16 C 0.4831(4) 0.5984(3) 0.2483(2) 0.0215(9) Uani 1 1 d .
H16A H 0.3864 0.5923 0.2241 0.026 Uiso 1 1 calc R
C17 C 0.5232(4) 0.6125(3) 0.3304(2) 0.0238(9) Uani 1 1 d .
H17A H 0.4511 0.6155 0.3605 0.029 Uiso 1 1 calc R
C18 C 0.7640(4) 0.6168(3) 0.3238(2) 0.0262(9) Uani 1 1 d .
H18A H 0.8601 0.6228 0.3492 0.031 Uiso 1 1 calc R
C19 C 0.7321(4) 0.6030(3) 0.2420(2) 0.0220(9) Uani 1 1 d .
H19A H 0.8057 0.6000 0.2130 0.026 Uiso 1 1 calc R

loop_
_atom_site_aniso_label
_atom_site_aniso_U_11
_atom_site_aniso_U_22
_atom_site_aniso_U_33
_atom_site_aniso_U_23
_atom_site_aniso_U_13
_atom_site_aniso_U_12
Sm1 0.01057(11) 0.01229(11) 0.00651(11) -0.00088(7) 0.00003(7) 0.00009(7)
Cu1 0.0392(3) 0.0414(3) 0.0066(2) 0.0020(2) -0.0045(2) -0.0040(3)
S1 0.0162(5) 0.0231(5) 0.0421(7) -0.0172(5) 0.0065(5) -0.0054(4)
O1 0.0181(12) 0.0112(12) 0.0172(13) 0.0005(11) -0.0018(11) 0.0010(10)
O2 0.0187(13) 0.0176(14) 0.0290(16) 0.0039(12) 0.0063(12) 0.0035(11)
O3 0.0232(14) 0.0217(15) 0.0305(16) -0.0107(13) -0.0021(13) -0.0033(12)
O4 0.0298(17) 0.050(2) 0.041(2) -0.0178(17) 0.0117(15) 0.0075(16)
O5 0.0223(16) 0.0368(19) 0.085(3) -0.029(2) 0.0025(18) -0.0125(14)
O6 0.0160(13) 0.0421(18) 0.0099(13) -0.0062(13) -0.0014(11) 0.0057(12)
O7 0.0200(13) 0.0288(15) 0.0095(13) -0.0038(12) 0.0020(11) 0.0054(12)
O8 0.0162(12) 0.0229(14) 0.0145(13) -0.0016(11) -0.0024(11) -0.0020(11)
O9 0.0227(15) 0.0446(19) 0.0170(14) -0.0090(14) 0.0060(12) 0.0079(13)
O10 0.0296(16) 0.0396(18) 0.0314(17) -0.0129(15) 0.0071(14) 0.0050(14)
N1 0.0271(17) 0.0268(18) 0.0093(15) -0.0014(15) 0.0001(14) -0.0043(15)
N2 0.0300(18) 0.0204(17) 0.0110(16) 0.0001(14) -0.0012(14) 0.0031(14)
C1 0.0195(18) 0.0141(18) 0.0144(18) -0.0012(16) -0.0004(15) -0.0004(15)
C2 0.029(2) 0.0132(19) 0.042(3) 0.0049(19) 0.020(2) 0.0065(17)
C3 0.025(2) 0.0148(19) 0.049(3) -0.003(2) 0.022(2) -0.0033(17)
C4 0.043(3) 0.022(2) 0.089(5) 0.005(3) 0.042(3) -0.003(2)
C5 0.067(4) 0.036(3) 0.114(6) 0.034(4) 0.068(4) 0.012(3)
C6 0.079(4) 0.053(4) 0.082(5) 0.050(4) 0.057(4) 0.031(3)
C7 0.041(3) 0.040(3) 0.054(3) 0.024(3) 0.022(3) 0.016(2)
C8 0.0148(17) 0.024(2) 0.0065(17) 0.0004(16) 0.0005(14) -0.0019(15)
C9 0.0137(17) 0.025(2) 0.0088(17) -0.0022(16) 0.0005(14) -0.0003(15)
C10 0.034(2) 0.023(2) 0.0101(18) 0.0025(17) -0.0015(17) 0.0039(18)
C11 0.035(2) 0.0175(19) 0.015(2) -0.0026(17) -0.0023(17) -0.0011(17)
C12 0.041(2) 0.025(2) 0.012(2) 0.0082(18) -0.0015(18) 0.0011(19)
C13 0.037(2) 0.022(2) 0.014(2) -0.0012(17) 0.0017(18) -0.0012(18)
C14 0.0199(18) 0.0128(17) 0.0100(17) -0.0008(15) 0.0016(15) -0.0014(15)
C15 0.0169(17) 0.0147(18) 0.0115(18) -0.0013(15) 0.0011(14) 0.0004(15)
C16 0.0173(18) 0.035(2) 0.0110(18) -0.0016(18) -0.0012(15) 0.0028(17)
C17 0.026(2) 0.034(2) 0.0126(19) -0.0011(18) 0.0059(16) 0.0054(18)
C18 0.021(2) 0.034(2) 0.019(2) -0.0047(19) -0.0049(17) -0.0017(18)
C19 0.0151(18) 0.035(2) 0.0153(19) -0.0036(18) 0.0020(15) -0.0018(17)

loop_
_atom_type_symbol
_atom_type_description
_atom_type_scat_dispersion_real
_atom_type_scat_dispersion_imag
_atom_type_scat_source
C C 0.0033 0.0016 'International Tables Vol C Tables 4.2.6.8 and 6.1.1.4'
H H 0.0000 0.0000 'International Tables Vol C Tables 4.2.6.8 and 6.1.1.4'
N N 0.0061 0.0033 'International Tables Vol C Tables 4.2.6.8 and 6.1.1.4'
O O 0.0106 0.0060 'International Tables Vol C Tables 4.2.6.8 and 6.1.1.4'
S S 0.1246 0.1234 'International Tables Vol C Tables 4.2.6.8 and 6.1.1.4'
Cu Cu 0.3201 1.2651 'International Tables Vol C Tables 4.2.6.8 and 6.1.1.4'
Sm Sm -0.1638 3.4418 'International Tables Vol C Tables 4.2.6.8 and 6.1.1.4'

loop_
_geom_angle_atom_site_label_1
_geom_angle_atom_site_label_2
_geom_angle_atom_site_label_3
_geom_angle
_geom_angle_site_symmetry_1
_geom_angle_site_symmetry_3
O8 Sm1 O9 90.17(9) 4_676 2_655
O8 Sm1 O1 143.04(9) 4_676 3_676
O9 Sm1 O1 92.98(10) 2_655 3_676
O8 Sm1 O7 80.09(9) 4_676 3_676
O9 Sm1 O7 143.77(10) 2_655 3_676
O1 Sm1 O7 75.80(9) 3_676 3_676
O8 Sm1 O6 141.63(9) 4_676 .
O9 Sm1 O6 75.66(10) 2_655 .
O1 Sm1 O6 74.23(9) 3_676 .
O7 Sm1 O6 130.95(9) 3_676 .
O8 Sm1 O3 75.55(9) 4_676 3_676
O9 Sm1 O3 70.91(10) 2_655 3_676
O1 Sm1 O3 70.83(9) 3_676 3_676
O7 Sm1 O3 72.88(10) 3_676 3_676
O6 Sm1 O3 129.40(10) . 3_676
O8 Sm1 O10 75.04(10) 4_676 .
O9 Sm1 O10 71.95(11) 2_655 .
O1 Sm1 O10 140.43(9) 3_676 .
O7 Sm1 O10 136.38(10) 3_676 .
O6 Sm1 O10 66.71(10) . .
O3 Sm1 O10 131.86(10) 3_676 .
O8 Sm1 O2 81.41(9) 4_676 .
O9 Sm1 O2 139.72(10) 2_655 .
O1 Sm1 O2 117.06(8) 3_676 .
O7 Sm1 O2 73.50(9) 3_676 .
O6 Sm1 O2 86.86(9) . .
O3 Sm1 O2 141.85(9) 3_676 .
O10 Sm1 O2 67.82(10) . .
O8 Sm1 O1 125.76(9) 4_676 .
O9 Sm1 O1 141.19(9) 2_655 .
O1 Sm1 O1 67.83(9) 3_676 .
O7 Sm1 O1 66.16(8) 3_676 .
O6 Sm1 O1 66.90(9) . .
O3 Sm1 O1 127.07(9) 3_676 .
O10 Sm1 O1 101.06(9) . .
O2 Sm1 O1 49.69(8) . .
N2 Cu1 N1 155.64(14) . 4_676
N2 Cu1 O2 112.90(12) . .
N1 Cu1 O2 91.26(12) 4_676 .
O4 S1 O5 114.1(2) . .
O4 S1 O3 113.9(2) . .
O5 S1 O3 110.01(19) . .
O4 S1 C3 104.7(2) . .
O5 S1 C3 104.7(2) . .
O3 S1 C3 108.78(19) . .
C1 O1 Sm1 150.7(3) . 3_676
C1 O1 Sm1 93.8(2) . .
Sm1 O1 Sm1 112.17(9) 3_676 .
C1 O2 Cu1 131.3(2) . .
C1 O2 Sm1 94.9(2) . .
Cu1 O2 Sm1 124.28(11) . .
S1 O3 Sm1 139.52(16) . 3_676
C8 O6 Sm1 137.3(2) . .
C8 O7 Sm1 133.2(2) . 3_676
C14 O8 Sm1 144.1(2) . 4_575
C14 O9 Sm1 164.1(3) . 2_645
Sm1 O10 H10B 110.9 . .
Sm1 O10 H10C 110.9 . .
H10B O10 H10C 109.1 . .
C12 N1 C11 117.5(3) . .
C12 N1 Cu1 120.3(3) . 4_575
C11 N1 Cu1 122.0(3) . 4_575
C17 N2 C18 117.4(3) . .
C17 N2 Cu1 123.1(3) . .
C18 N2 Cu1 119.5(3) . .
O2 C1 O1 120.6(4) . .
O2 C1 C2 120.9(3) . .
O1 C1 C2 118.4(3) . .
C7 C2 C3 119.9(4) . .
C7 C2 C1 116.6(4) . .
C3 C2 C1 123.3(4) . .
C4 C3 C2 120.0(5) . .
C4 C3 S1 118.7(4) . .
C2 C3 S1 121.1(3) . .
C5 C4 C3 119.9(5) . .
C5 C4 H4A 120.0 . .
C3 C4 H4A 120.0 . .
C4 C5 C6 121.0(5) . .
C4 C5 H5A 119.5 . .
C6 C5 H5A 119.5 . .
C5 C6 C7 119.3(6) . .
C5 C6 H6A 120.3 . .
C7 C6 H6A 120.3 . .
C2 C7 C6 119.9(5) . .
C2 C7 H7A 120.0 . .
C6 C7 H7A 120.0 . .
O7 C8 O6 128.1(3) . .
O7 C8 C9 116.3(3) . .
O6 C8 C9 115.6(3) . .
C10 C9 C13 117.9(3) . .
C10 C9 C8 120.3(3) . .
C13 C9 C8 121.8(3) . .
C11 C10 C9 119.6(4) . .
C11 C10 H10A 120.2 . .
C9 C10 H10A 120.2 . .
N1 C11 C10 122.7(4) . .
N1 C11 H11A 118.6 . .
C10 C11 H11A 118.6 . .
N1 C12 C13 123.3(4) . .
N1 C12 H12A 118.4 . .
C13 C12 H12A 118.4 . .
C12 C13 C9 118.9(4) . .
C12 C13 H13A 120.5 . .
C9 C13 H13A 120.5 . .
O9 C14 O8 126.6(3) . .
O9 C14 C15 116.8(3) . .
O8 C14 C15 116.6(3) . .
C16 C15 C19 118.6(3) . .
C16 C15 C14 121.7(3) . .
C19 C15 C14 119.7(3) . .
C15 C16 C17 118.8(4) . .
C15 C16 H16A 120.6 . .
C17 C16 H16A 120.6 . .
N2 C17 C16 123.3(4) . .
N2 C17 H17A 118.4 . .
C16 C17 H17A 118.4 . .
N2 C18 C19 122.5(4) . .
N2 C18 H18A 118.8 . .
C19 C18 H18A 118.8 . .
C18 C19 C15 119.4(4) . .
C18 C19 H19A 120.3 . .
C15 C19 H19A 120.3 . .

loop_
_geom_bond_atom_site_label_1
_geom_bond_atom_site_label_2
_geom_bond_distance
_geom_bond_site_symmetry_2
Sm1 O8 2.340(2) 4_676
Sm1 O9 2.371(3) 2_655
Sm1 O1 2.377(2) 3_676
Sm1 O7 2.458(3) 3_676
Sm1 O6 2.458(3) .
Sm1 O3 2.461(3) 3_676
Sm1 O10 2.510(3) .
Sm1 O2 2.594(3) .
Sm1 O1 2.616(2) .
Cu1 N2 1.899(3) .
Cu1 N1 1.916(3) 4_676
Cu1 O2 2.381(3) .
S1 O4 1.437(3) .
S1 O5 1.447(3) .
S1 O3 1.451(3) .
S1 C3 1.789(5) .
O1 C1 1.260(4) .
O1 Sm1 2.377(2) 3_676
O2 C1 1.260(4) .
O3 Sm1 2.461(3) 3_676
O6 C8 1.257(4) .
O7 C8 1.245(4) .
O7 Sm1 2.458(3) 3_676
O8 C14 1.259(4) .
O8 Sm1 2.340(2) 4_575
O9 C14 1.227(4) .
O9 Sm1 2.371(3) 2_645
O10 H10B 0.8500 .
O10 H10C 0.8499 .
N1 C12 1.339(5) .
N1 C11 1.338(5) .
N1 Cu1 1.916(3) 4_575
N2 C17 1.340(5) .
N2 C18 1.355(5) .
C1 C2 1.492(6) .
C2 C7 1.392(7) .
C2 C3 1.401(6) .
C3 C4 1.383(6) .
C4 C5 1.384(9) .
C4 H4A 0.9300 .
C5 C6 1.389(9) .
C5 H5A 0.9300 .
C6 C7 1.399(7) .
C6 H6A 0.9300 .
C7 H7A 0.9300 .
C8 C9 1.506(5) .
C9 C10 1.385(5) .
C9 C13 1.385(5) .
C10 C11 1.372(5) .
C10 H10A 0.9300 .
C11 H11A 0.9300 .
C12 C13 1.374(6) .
C12 H12A 0.9300 .
C13 H13A 0.9300 .
C14 C15 1.515(5) .
C15 C16 1.380(5) .
C15 C19 1.387(5) .
C16 C17 1.387(5) .
C16 H16A 0.9300 .
C17 H17A 0.9300 .
C18 C19 1.378(5) .
C18 H18A 0.9300 .
C19 H19A 0.9300 .

loop_
_geom_hbond_atom_site_label_D
_geom_hbond_atom_site_label_H
_geom_hbond_atom_site_label_A
_geom_hbond_distance_DH
_geom_hbond_distance_HA
_geom_hbond_distance_DA
_geom_hbond_angle_DHA
_geom_hbond_site_symmetry_A
O10 H10B O5 0.85 2.11 2.753(4) 132.6 1_655

loop_
_geom_torsion_atom_site_label_1
_geom_torsion_atom_site_label_2
_geom_torsion_atom_site_label_3
_geom_torsion_atom_site_label_4
_geom_torsion
_geom_torsion_site_symmetry_1
_geom_torsion_site_symmetry_4
O8 Sm1 O1 C1 -25.7(3) 4_676 .
O9 Sm1 O1 C1 128.6(2) 2_655 .
O1 Sm1 O1 C1 -166.1(3) 3_676 .
O7 Sm1 O1 C1 -82.4(2) 3_676 .
O6 Sm1 O1 C1 112.3(2) . .
O3 Sm1 O1 C1 -124.9(2) 3_676 .
O10 Sm1 O1 C1 53.7(2) . .
O2 Sm1 O1 C1 5.8(2) . .
O8 Sm1 O1 Sm1 140.34(10) 4_676 3_676
O9 Sm1 O1 Sm1 -65.34(18) 2_655 3_676
O1 Sm1 O1 Sm1 0.0 3_676 3_676
O7 Sm1 O1 Sm1 83.72(11) 3_676 3_676
O6 Sm1 O1 Sm1 -81.65(11) . 3_676
O3 Sm1 O1 Sm1 41.21(15) 3_676 3_676
O10 Sm1 O1 Sm1 -140.22(11) . 3_676
O2 Sm1 O1 Sm1 171.87(16) . 3_676
N2 Cu1 O2 C1 65.0(4) . .
N1 Cu1 O2 C1 -111.8(3) 4_676 .
N2 Cu1 O2 Sm1 -72.27(17) . .
N1 Cu1 O2 Sm1 110.94(16) 4_676 .
O8 Sm1 O2 C1 148.8(2) 4_676 .
O9 Sm1 O2 C1 -131.2(2) 2_655 .
O1 Sm1 O2 C1 2.6(2) 3_676 .
O7 Sm1 O2 C1 66.6(2) 3_676 .
O6 Sm1 O2 C1 -67.9(2) . .
O3 Sm1 O2 C1 95.7(2) 3_676 .
O10 Sm1 O2 C1 -134.0(2) . .
O1 Sm1 O2 C1 -5.8(2) . .
O8 Sm1 O2 Cu1 -62.02(13) 4_676 .
O9 Sm1 O2 Cu1 18.0(2) 2_655 .
O1 Sm1 O2 Cu1 151.85(12) 3_676 .
O7 Sm1 O2 Cu1 -144.16(15) 3_676 .
O6 Sm1 O2 Cu1 81.35(14) . .
O3 Sm1 O2 Cu1 -115.09(16) 3_676 .
O10 Sm1 O2 Cu1 15.26(12) . .
O1 Sm1 O2 Cu1 143.40(18) . .
O4 S1 O3 Sm1 -77.3(3) . 3_676
O5 S1 O3 Sm1 153.1(3) . 3_676
C3 S1 O3 Sm1 39.0(3) . 3_676
O8 Sm1 O6 C8 168.5(3) 4_676 .
O9 Sm1 O6 C8 -120.1(4) 2_655 .
O1 Sm1 O6 C8 -22.7(4) 3_676 .
O7 Sm1 O6 C8 31.7(4) 3_676 .
O3 Sm1 O6 C8 -70.4(4) 3_676 .
O10 Sm1 O6 C8 163.7(4) . .
O2 Sm1 O6 C8 96.6(4) . .
O1 Sm1 O6 C8 49.5(4) . .
N1 Cu1 N2 C17 110.0(4) 4_676 .
O2 Cu1 N2 C17 -62.2(4) . .
N1 Cu1 N2 C18 -68.8(5) 4_676 .
O2 Cu1 N2 C18 119.0(3) . .
Cu1 O2 C1 O1 -135.0(3) . .
Sm1 O2 C1 O1 10.7(4) . .
Cu1 O2 C1 C2 50.0(5) . .
Sm1 O2 C1 C2 -164.3(3) . .
Sm1 O1 C1 O2 -163.5(3) 3_676 .
Sm1 O1 C1 O2 -10.6(4) . .
Sm1 O1 C1 C2 11.6(7) 3_676 .
Sm1 O1 C1 C2 164.5(3) . .
O2 C1 C2 C7 46.9(6) . .
O1 C1 C2 C7 -128.2(4) . .
O2 C1 C2 C3 -137.9(4) . .
O1 C1 C2 C3 47.0(6) . .
C7 C2 C3 C4 0.9(7) . .
C1 C2 C3 C4 -174.2(4) . .
C7 C2 C3 S1 -174.3(4) . .
C1 C2 C3 S1 10.6(6) . .
O4 S1 C3 C4 -129.1(4) . .
O5 S1 C3 C4 -8.8(4) . .
O3 S1 C3 C4 108.8(4) . .
O4 S1 C3 C2 46.1(4) . .
O5 S1 C3 C2 166.5(4) . .
O3 S1 C3 C2 -76.0(4) . .
C2 C3 C4 C5 0.5(7) . .
S1 C3 C4 C5 175.8(4) . .
C3 C4 C5 C6 -1.6(9) . .
C4 C5 C6 C7 1.2(10) . .
C3 C2 C7 C6 -1.2(7) . .
C1 C2 C7 C6 174.2(5) . .
C5 C6 C7 C2 0.2(9) . .
Sm1 O7 C8 O6 -35.4(6) 3_676 .
Sm1 O7 C8 C9 144.3(3) 3_676 .
Sm1 O6 C8 O7 1.6(7) . .
Sm1 O6 C8 C9 -178.0(3) . .
O7 C8 C9 C10 -122.4(4) . .
O6 C8 C9 C10 57.3(5) . .
O7 C8 C9 C13 57.3(5) . .
O6 C8 C9 C13 -123.0(4) . .
C13 C9 C10 C11 -2.2(6) . .
C8 C9 C10 C11 177.6(4) . .
C12 N1 C11 C10 0.4(6) . .
Cu1 N1 C11 C10 -173.9(3) 4_575 .
C9 C10 C11 N1 1.7(7) . .
C11 N1 C12 C13 -2.0(7) . .
Cu1 N1 C12 C13 172.5(4) 4_575 .
N1 C12 C13 C9 1.4(7) . .
C10 C9 C13 C12 0.7(6) . .
C8 C9 C13 C12 -179.0(4) . .
Sm1 O9 C14 O8 -35.7(13) 2_645 .
Sm1 O9 C14 C15 145.4(9) 2_645 .
Sm1 O8 C14 O9 63.2(6) 4_575 .
Sm1 O8 C14 C15 -117.9(4) 4_575 .
O9 C14 C15 C16 -160.1(4) . .
O8 C14 C15 C16 20.9(5) . .
O9 C14 C15 C19 19.8(5) . .
O8 C14 C15 C19 -159.3(4) . .
C19 C15 C16 C17 0.0(6) . .
C14 C15 C16 C17 179.9(4) . .
C18 N2 C17 C16 -0.4(6) . .
Cu1 N2 C17 C16 -179.2(3) . .
C15 C16 C17 N2 0.2(6) . .
C17 N2 C18 C19 0.5(6) . .
Cu1 N2 C18 C19 179.3(3) . .
N2 C18 C19 C15 -0.3(7) . .
C16 C15 C19 C18 0.0(6) . .
C14 C15 C19 C18 -179.9(4) . .
